data_1505400
loop_
_publ_author_name
'Clark, J. Stephen'
'Conroy, Joanne'
'Blake, Alexander J.'

_publ_section_title
;
 Rapid synthesis of the A-E fragment of ciguatoxin CTX3C.
;
_journal_issue 11
_journal_name_full 'Organic letters'
_journal_page_first 2091
_journal_page_last 2094
_journal_paper_doi 10.1021/ol0706096
_journal_volume 9
_journal_year 2007
_chemical_absolute_configuration syn
_chemical_formula_moiety 'C23 H28 O6'
_chemical_formula_sum 'C23 H28 O6'
_chemical_formula_weight 400.45
_chemical_name_systematic
; 
 ? 
;
_space_group_IT_number 4
_symmetry_cell_setting monoclinic
_symmetry_space_group_name_Hall 'P 2yb'
_symmetry_space_group_name_H-M 'P 1 21 1'
_atom_sites_solution_hydrogens geom
_atom_sites_solution_primary direct
_audit_creation_method 'enCIFer editing of SHELXL97 CIF output'
_cell_angle_alpha 90.00
_cell_angle_beta 110.918(5)
_cell_angle_gamma 90.00
_cell_formula_units_Z 2
_cell_length_a 12.670(6)
_cell_length_b 4.943(2)
_cell_length_c 17.744(8)
_cell_measurement_reflns_used 1051
_cell_measurement_temperature 150(2)
_cell_measurement_theta_max 27.4
_cell_measurement_theta_min 2.4
_cell_volume 1038.0(8)
_computing_cell_refinement 'Bruker SAINT version 6.36a (Bruker, 2002)'
_computing_data_collection 'Bruker SMART version 5.624 (Bruker, 2001)'
_computing_data_reduction 'Bruker SAINT; Bruker SHELXTL (Bruker, 2001)'
_computing_molecular_graphics 'PLATON (Spek, 2003)'
_computing_publication_material 'enCIFer (Allen et al., 2004); PLATON'
_computing_structure_refinement 'SHELXL-97 (Sheldrick, 1997)'
_computing_structure_solution 'SHELXS-97 (Sheldrick, 1990)'
_diffrn_ambient_temperature 150(2)
_diffrn_measured_fraction_theta_full 0.873
_diffrn_measured_fraction_theta_max 0.825
_diffrn_measurement_device_type 'Bruker SMART1000 CCD area detector'
_diffrn_measurement_method omega
_diffrn_radiation_monochromator graphite
_diffrn_radiation_source 'normal-focus sealed tube'
_diffrn_radiation_type MoK\a
_diffrn_radiation_wavelength 0.71073
_diffrn_reflns_av_R_equivalents 0.056
_diffrn_reflns_av_sigmaI/netI 0.063
_diffrn_reflns_limit_h_max 16
_diffrn_reflns_limit_h_min -6
_diffrn_reflns_limit_k_max 6
_diffrn_reflns_limit_k_min -6
_diffrn_reflns_limit_l_max 19
_diffrn_reflns_limit_l_min -17
_diffrn_reflns_number 3593
_diffrn_reflns_theta_full 25.00
_diffrn_reflns_theta_max 27.59
_diffrn_reflns_theta_min 1.72
_diffrn_standards_decay_% 0
_diffrn_standards_number 0
_exptl_absorpt_coefficient_mu 0.092
_exptl_absorpt_correction_type none
_exptl_crystal_colour colourless
_exptl_crystal_density_diffrn 1.281
_exptl_crystal_density_method 'not measured'
_exptl_crystal_description lath
_exptl_crystal_F_000 428
_exptl_crystal_size_max 1.25
_exptl_crystal_size_mid 0.10
_exptl_crystal_size_min 0.05
_refine_diff_density_max 0.25
_refine_diff_density_min -0.20
_refine_diff_density_rms 0.05
_refine_ls_abs_structure_details 'Flack H D (1983), Acta Cryst. A39, 876-881'
_refine_ls_extinction_method none
_refine_ls_goodness_of_fit_ref 0.94
_refine_ls_hydrogen_treatment constr
_refine_ls_matrix_type full
_refine_ls_number_parameters 263
_refine_ls_number_reflns 2220
_refine_ls_number_restraints 85
_refine_ls_restrained_S_all 0.92
_refine_ls_R_factor_all 0.0835
_refine_ls_R_factor_gt 0.0519
_refine_ls_shift/su_max 0.001
_refine_ls_shift/su_mean 0.000
_refine_ls_structure_factor_coef Fsqd
_refine_ls_weighting_details 'calc w=1/[\s^2^(Fo^2^)+(0.075P)^2^P] where P=(Fo^2^+2Fc^2^)/3'
_refine_ls_weighting_scheme calc
_refine_ls_wR_factor_gt 0.121
_refine_ls_wR_factor_ref 0.135
_reflns_number_gt 1417
_reflns_number_total 2220
_reflns_threshold_expression >2sigma(I)
_cod_data_source_file ol0706096si20070313_063913.cif
_cod_data_source_block (17)
_cod_depositor_comments
;
The following automatic conversions were performed:

'_symmetry_cell_setting' value 'Monoclinic' changed to 'monoclinic'
according to /home/saulius/struct/CIF-dictionaries/cif_core.dic
dictionary named 'cif_core.dic' version 2.4.1 from 2010-06-29.

Automatic conversion script
Id: cif_fix_values 1715 2011-07-08 13:25:40Z adriana 
;
_cod_original_cell_volume 1038.0(14)
_cod_original_sg_symbol_H-M 'P 21'
_cod_database_code 1505400

loop_
_symmetry_equiv_pos_as_xyz
'x, y, z'
'-x, y+1/2, -z'

loop_
_atom_site_label
_atom_site_type_symbol
_atom_site_fract_x
_atom_site_fract_y
_atom_site_fract_z
_atom_site_U_iso_or_equiv
_atom_site_adp_type
_atom_site_occupancy
_atom_site_symmetry_multiplicity
_atom_site_calc_flag
_atom_site_refinement_flags
O1 O 0.26782(18) 0.5658(6) 0.63169(14) 0.0472(8) Uani 1 1 d U
C2 C 0.1548(3) 0.4670(13) 0.5957(2) 0.0635(14) Uani 1 1 d U
H2A H 0.1025 0.6024 0.6041 0.076 Uiso 1 1 calc R
H2B H 0.1475 0.2992 0.6239 0.076 Uiso 1 1 calc R
C3 C 0.1192(3) 0.4086(10) 0.5077(3) 0.0531(12) Uani 1 1 d U
H3 H 0.0496 0.4848 0.4738 0.064 Uiso 1 1 calc R
C4 C 0.1747(3) 0.2622(10) 0.4727(2) 0.0501(11) Uani 1 1 d U
H4 H 0.1393 0.2373 0.4162 0.060 Uiso 1 1 calc R
C5 C 0.2871(3) 0.1298(10) 0.5114(2) 0.0445(10) Uani 1 1 d U
H5A H 0.3149 0.0740 0.4681 0.053 Uiso 1 1 calc R
H5B H 0.2761 -0.0369 0.5386 0.053 Uiso 1 1 calc R
C5A C 0.3782(3) 0.2962(9) 0.57195(19) 0.0351(9) Uani 1 1 d U
H5C H 0.3900 0.4664 0.5456 0.042 Uiso 1 1 calc R
O6 O 0.47759(18) 0.1314(6) 0.59221(14) 0.0408(7) Uani 1 1 d U
C6A C 0.5731(3) 0.2766(9) 0.6439(2) 0.0361(9) Uani 1 1 d U
H6A H 0.5793 0.4529 0.6181 0.043 Uiso 1 1 calc R
C7 C 0.6781(3) 0.1106(10) 0.6567(2) 0.0409(9) Uani 1 1 d U
H7A H 0.6694 -0.0711 0.6773 0.049 Uiso 1 1 calc R
H7B H 0.6902 0.0882 0.6049 0.049 Uiso 1 1 calc R
C8 C 0.7776(3) 0.2531(9) 0.7166(2) 0.0421(10) Uani 1 1 d U
H8 H 0.7957 0.4195 0.6915 0.051 Uiso 1 1 calc R
C9 C 0.7571(3) 0.3284(9) 0.7942(2) 0.0429(10) Uani 1 1 d U
H9 H 0.7506 0.1597 0.8233 0.051 Uiso 1 1 calc R
O10 O 0.65531(17) 0.4809(6) 0.77473(13) 0.0409(7) Uani 1 1 d U
C10A C 0.5604(3) 0.3291(8) 0.7240(2) 0.0349(9) Uani 1 1 d U
H10A H 0.5575 0.1521 0.7505 0.042 Uiso 1 1 calc R
C11 C 0.4542(2) 0.4888(9) 0.71476(19) 0.0333(8) Uani 1 1 d U
H11 H 0.4647 0.6817 0.7019 0.040 Uiso 1 1 calc R
C11A C 0.3535(3) 0.3674(8) 0.6470(2) 0.0364(9) Uani 1 1 d U
H11A H 0.3285 0.2002 0.6676 0.044 Uiso 1 1 calc R
O12 O 0.87349(19) 0.0699(6) 0.74006(16) 0.0518(8) Uani 1 1 d U
C13 C 0.8502(3) 0.4980(12) 0.8479(2) 0.0597(12) Uani 1 1 d U
H13 H 0.8520 0.6831 0.8340 0.072 Uiso 1 1 calc R
C14 C 0.9263(5) 0.4147(19) 0.9098(3) 0.130(3) Uani 1 1 d U
H14A H 0.9272 0.2307 0.9255 0.155 Uiso 1 1 calc R
H14B H 0.9834 0.5351 0.9414 0.155 Uiso 1 1 calc R
O15 O 0.43419(19) 0.4757(6) 0.78863(14) 0.0403(7) Uani 1 1 d U
C16 C 0.4052(4) 0.7220(9) 0.8179(3) 0.0548(11) Uani 1 1 d U
H16A H 0.3478 0.8203 0.7732 0.066 Uiso 1 1 calc R
H16B H 0.4729 0.8384 0.8397 0.066 Uiso 1 1 calc R
C17 C 0.3587(3) 0.6595(8) 0.8832(2) 0.0470(11) Uani 1 1 d DU
C18 C 0.3926(4) 0.7930(11) 0.9541(3) 0.096(2) Uani 1 1 d DU
H18 H 0.4470 0.9333 0.9631 0.116 Uiso 1 1 calc R
C19 C 0.3503(5) 0.7311(14) 1.0145(3) 0.105(2) Uani 1 1 d DU
H19 H 0.3766 0.8274 1.0641 0.126 Uiso 1 1 calc R
C20 C 0.2727(4) 0.5365(13) 1.0029(3) 0.089(2) Uani 1 1 d DU
H20 H 0.2416 0.4966 1.0431 0.107 Uiso 1 1 calc R
C21 C 0.2402(4) 0.4008(16) 0.9341(4) 0.118(3) Uani 1 1 d DU
H21 H 0.1868 0.2584 0.9256 0.142 Uiso 1 1 calc R
C22 C 0.2827(4) 0.4629(13) 0.8739(3) 0.0908(19) Uani 1 1 d DU
H22 H 0.2571 0.3629 0.8249 0.109 Uiso 1 1 calc R
C23 C 0.9650(3) 0.1383(10) 0.7226(3) 0.0504(11) Uani 1 1 d U
O24 O 0.9694(2) 0.3316(8) 0.6843(2) 0.0739(10) Uani 1 1 d U
C25 C 1.0568(3) -0.0665(12) 0.7577(3) 0.0731(15) Uani 1 1 d U
H25A H 1.1154 -0.0422 0.7342 0.110 Uiso 1 1 calc R
H25B H 1.0251 -0.2490 0.7455 0.110 Uiso 1 1 calc R
H25C H 1.0900 -0.0423 0.8163 0.110 Uiso 1 1 calc R

loop_
_atom_site_aniso_label
_atom_site_aniso_U_11
_atom_site_aniso_U_22
_atom_site_aniso_U_33
_atom_site_aniso_U_23
_atom_site_aniso_U_13
_atom_site_aniso_U_12
O1 0.0291(12) 0.064(2) 0.0473(16) -0.0075(14) 0.0118(10) 0.0101(14)
C2 0.0216(16) 0.113(4) 0.057(3) 0.002(3) 0.0153(17) 0.004(2)
C3 0.0268(17) 0.067(3) 0.059(3) 0.000(2) 0.0073(17) -0.001(2)
C4 0.0361(19) 0.063(3) 0.046(2) -0.003(2) 0.0086(17) -0.004(2)
C5 0.0401(19) 0.053(3) 0.041(2) -0.003(2) 0.0157(16) 0.000(2)
C5A 0.0294(16) 0.044(2) 0.036(2) 0.0022(18) 0.0166(14) 0.0029(17)
O6 0.0329(12) 0.0468(16) 0.0444(15) -0.0037(13) 0.0159(10) 0.0028(13)
C6A 0.0310(16) 0.044(2) 0.040(2) -0.0001(18) 0.0205(15) -0.0011(17)
C7 0.0361(17) 0.049(2) 0.045(2) 0.0070(19) 0.0234(16) 0.0092(19)
C8 0.0316(17) 0.044(2) 0.057(3) 0.012(2) 0.0234(16) 0.0081(18)
C9 0.0256(16) 0.048(2) 0.055(2) 0.007(2) 0.0139(16) 0.0040(18)
O10 0.0269(11) 0.0465(16) 0.0490(15) -0.0003(13) 0.0130(10) 0.0017(12)
C10A 0.0273(15) 0.038(2) 0.043(2) -0.0014(17) 0.0160(14) -0.0027(16)
C11 0.0299(15) 0.041(2) 0.034(2) 0.0029(17) 0.0176(14) 0.0034(17)
C11A 0.0297(16) 0.038(2) 0.043(2) 0.0046(17) 0.0146(15) 0.0030(16)
O12 0.0314(12) 0.056(2) 0.0755(19) 0.0132(15) 0.0288(12) 0.0075(14)
C13 0.0364(19) 0.066(3) 0.070(3) 0.003(3) 0.0102(19) -0.001(2)
C14 0.088(4) 0.152(7) 0.098(4) 0.033(4) -0.029(3) -0.060(5)
O15 0.0391(12) 0.0521(16) 0.0372(15) 0.0020(13) 0.0227(11) 0.0086(14)
C16 0.071(3) 0.049(3) 0.052(3) -0.005(2) 0.031(2) 0.001(2)
C17 0.041(2) 0.067(3) 0.037(2) -0.004(2) 0.0195(17) 0.014(2)
C18 0.098(4) 0.134(6) 0.075(4) -0.040(4) 0.053(3) -0.030(4)
C19 0.113(4) 0.154(7) 0.061(4) -0.036(4) 0.048(3) -0.010(5)
C20 0.075(3) 0.142(6) 0.073(4) -0.001(4) 0.054(3) 0.013(4)
C21 0.111(4) 0.175(8) 0.110(5) -0.052(5) 0.089(4) -0.058(5)
C22 0.088(3) 0.136(6) 0.066(3) -0.034(4) 0.048(3) -0.038(4)
C23 0.0310(18) 0.055(3) 0.069(3) -0.012(3) 0.0233(18) -0.007(2)
O24 0.0538(17) 0.074(2) 0.117(3) 0.013(2) 0.0583(18) -0.0034(19)
C25 0.0289(19) 0.071(4) 0.114(4) -0.014(3) 0.018(2) 0.003(2)

loop_
_atom_type_symbol
_atom_type_description
_atom_type_scat_dispersion_real
_atom_type_scat_dispersion_imag
_atom_type_scat_source
C C 0.0033 0.0000 'International Tables Vol C Tables 4.2.6.8 and 6.1.1.4'
H H 0.0000 0.0000 'International Tables Vol C Tables 4.2.6.8 and 6.1.1.4'
O O 0.0106 0.0000 'International Tables Vol C Tables 4.2.6.8 and 6.1.1.4'

loop_
_geom_angle_atom_site_label_1
_geom_angle_atom_site_label_2
_geom_angle_atom_site_label_3
_geom_angle
C11A O1 C2 115.2(3)
O1 C2 C3 114.5(3)
O1 C2 H2A 108.6
C3 C2 H2A 108.6
O1 C2 H2B 108.6
C3 C2 H2B 108.6
H2A C2 H2B 107.6
C4 C3 C2 126.2(4)
C4 C3 H3 116.9
C2 C3 H3 116.9
C3 C4 C5 127.6(4)
C3 C4 H4 116.2
C5 C4 H4 116.2
C4 C5 C5A 116.7(4)
C4 C5 H5A 108.1
C5A C5 H5A 108.1
C4 C5 H5B 108.1
C5A C5 H5B 108.1
H5A C5 H5B 107.3
O6 C5A C5 104.4(3)
O6 C5A C11A 110.5(3)
C5 C5A C11A 114.1(3)
O6 C5A H5C 109.2
C5 C5A H5C 109.2
C11A C5A H5C 109.2
C6A O6 C5A 110.1(3)
O6 C6A C10A 110.0(2)
O6 C6A C7 108.9(3)
C10A C6A C7 109.6(3)
O6 C6A H6A 109.5
C10A C6A H6A 109.5
C7 C6A H6A 109.5
C8 C7 C6A 108.9(3)
C8 C7 H7A 109.9
C6A C7 H7A 109.9
C8 C7 H7B 109.9
C6A C7 H7B 109.9
H7A C7 H7B 108.3
O12 C8 C7 108.4(3)
O12 C8 C9 106.6(3)
C7 C8 C9 112.3(3)
O12 C8 H8 109.8
C7 C8 H8 109.8
C9 C8 H8 109.8
O10 C9 C13 107.5(3)
O10 C9 C8 109.8(3)
C13 C9 C8 111.2(3)
O10 C9 H9 109.4
C13 C9 H9 109.4
C8 C9 H9 109.4
C9 O10 C10A 111.1(3)
O10 C10A C6A 109.5(3)
O10 C10A C11 108.0(3)
C6A C10A C11 112.1(3)
O10 C10A H10A 109.1
C6A C10A H10A 109.1
C11 C10A H10A 109.1
O15 C11 C10A 108.6(3)
O15 C11 C11A 109.4(3)
C10A C11 C11A 109.8(3)
O15 C11 H11 109.6
C10A C11 H11 109.6
C11A C11 H11 109.6
O1 C11A C5A 112.1(3)
O1 C11A C11 104.3(3)
C5A C11A C11 114.0(3)
O1 C11A H11A 108.8
C5A C11A H11A 108.8
C11 C11A H11A 108.8
C23 O12 C8 118.6(3)
C14 C13 C9 124.6(6)
C14 C13 H13 117.7
C9 C13 H13 117.7
C13 C14 H14A 120.0
C13 C14 H14B 120.0
H14A C14 H14B 120.0
C16 O15 C11 116.8(3)
O15 C16 C17 109.1(3)
O15 C16 H16A 109.9
C17 C16 H16A 109.9
O15 C16 H16B 109.9
C17 C16 H16B 109.9
H16A C16 H16B 108.3
C22 C17 C18 116.5(4)
C22 C17 C16 121.1(4)
C18 C17 C16 122.4(4)
C17 C18 C19 121.9(5)
C17 C18 H18 119.0
C19 C18 H18 119.0
C20 C19 C18 120.1(5)
C20 C19 H19 119.9
C18 C19 H19 119.9
C21 C20 C19 118.5(6)
C21 C20 H20 120.8
C19 C20 H20 120.8
C20 C21 C22 121.2(6)
C20 C21 H21 119.4
C22 C21 H21 119.4
C17 C22 C21 121.7(5)
C17 C22 H22 119.2
C21 C22 H22 119.2
O24 C23 O12 123.7(4)
O24 C23 C25 126.4(4)
O12 C23 C25 109.8(4)
C23 C25 H25A 109.5
C23 C25 H25B 109.5
H25A C25 H25B 109.5
C23 C25 H25C 109.5
H25A C25 H25C 109.5
H25B C25 H25C 109.5

loop_
_geom_bond_atom_site_label_1
_geom_bond_atom_site_label_2
_geom_bond_distance
O1 C11A 1.416(4)
O1 C2 1.430(4)
C2 C3 1.491(6)
C2 H2A 0.9900
C2 H2B 0.9900
C3 C4 1.310(6)
C3 H3 0.9500
C4 C5 1.493(5)
C4 H4 0.9500
C5 C5A 1.509(5)
C5 H5A 0.9900
C5 H5B 0.9900
C5A O6 1.434(4)
C5A C11A 1.514(5)
C5A H5C 1.0000
O6 C6A 1.424(4)
C6A C10A 1.510(5)
C6A C7 1.510(5)
C6A H6A 1.0000
C7 C8 1.502(5)
C7 H7A 0.9900
C7 H7B 0.9900
C8 O12 1.452(4)
C8 C9 1.535(5)
C8 H8 1.0000
C9 O10 1.425(4)
C9 C13 1.483(5)
C9 H9 1.0000
O10 C10A 1.431(4)
C10A C11 1.517(5)
C10A H10A 1.0000
C11 O15 1.423(4)
C11 C11A 1.529(4)
C11 H11 1.0000
C11A H11A 1.0000
O12 C23 1.346(5)
C13 C14 1.245(6)
C13 H13 0.9500
C14 H14A 0.9500
C14 H14B 0.9500
O15 C16 1.422(5)
C16 C17 1.507(6)
C16 H16A 0.9900
C16 H16B 0.9900
C17 C22 1.336(6)
C17 C18 1.348(5)
C18 C19 1.395(6)
C18 H18 0.9500
C19 C20 1.338(7)
C19 H19 0.9500
C20 C21 1.323(6)
C20 H20 0.9500
C21 C22 1.392(6)
C21 H21 0.9500
C22 H22 0.9500
C23 O24 1.186(6)
C23 C25 1.499(6)
C25 H25A 0.9800
C25 H25B 0.9800
C25 H25C 0.9800

loop_
_cod_related_entry_id
_cod_related_entry_code
_cod_related_entry_database
1 30651602 ChemSpider
